data_1506654
loop_
_publ_author_name
'Kang, Hu'
'Facchetti, Antonio'
'Stern, Charlotte L.'
'Rheingold, Arnold L.'
'Kassel, W. Scott'
'Marks, Tobin J.'

_publ_section_title
;
 Efficient synthesis and structural characteristics of zwitterionic
 twisted pi-electron system biaryls.
;
_journal_issue 17
_journal_name_full 'Organic letters'
_journal_page_first 3721
_journal_page_last 3724
_journal_paper_doi 10.1021/ol051365x
_journal_volume 7
_journal_year 2005
_chemical_formula_sum 'C15 H17 N O'
_chemical_formula_weight 227.30
_chemical_name_systematic 4-(3,5-dimethyl-pyridin-4-yl)-3,5-dimethyl-phenol
_space_group_IT_number 43
_symmetry_cell_setting orthorhombic
_symmetry_space_group_name_Hall 'F 2 -2d'
_symmetry_space_group_name_H-M 'F d d 2'
_atom_sites_solution_hydrogens geom
_atom_sites_solution_primary direct
_atom_sites_solution_secondary difmap
_audit_creation_method SHELXL-97
_cell_angle_alpha 90.00
_cell_angle_beta 90.00
_cell_angle_gamma 90.00
_cell_formula_units_Z 16
_cell_length_a 21.927(6)
_cell_length_b 29.244(4)
_cell_length_c 8.089(2)
_cell_measurement_temperature 153(2)
_cell_volume 5187(2)
_computing_cell_refinement 'Bruker SMART'
_computing_data_collection 'Bruker SMART'
_computing_data_reduction 'Bruker SAINT'
_computing_molecular_graphics 'Bruker SHELXTL'
_computing_publication_material 'Bruker SHELXTL'
_computing_structure_refinement 'SHELXL-97 (Sheldrick, 1997)'
_computing_structure_solution 'SHELXS-97 (Sheldrick, 1990)'
_diffrn_ambient_temperature 153(2)
_diffrn_measured_fraction_theta_full 0.945
_diffrn_measured_fraction_theta_max 0.945
_diffrn_measurement_device_type 'CCD area detector'
_diffrn_measurement_method 'omega scans'
_diffrn_radiation_monochromator graphite
_diffrn_radiation_source 'fine-focus sealed tube'
_diffrn_radiation_type MoK\a
_diffrn_radiation_wavelength 0.71073
_diffrn_reflns_av_R_equivalents 0.0297
_diffrn_reflns_av_sigmaI/netI 0.0226
_diffrn_reflns_limit_h_max 29
_diffrn_reflns_limit_h_min -29
_diffrn_reflns_limit_k_max 39
_diffrn_reflns_limit_k_min -39
_diffrn_reflns_limit_l_max 10
_diffrn_reflns_limit_l_min -10
_diffrn_reflns_number 11899
_diffrn_reflns_theta_full 29.00
_diffrn_reflns_theta_max 29.00
_diffrn_reflns_theta_min 2.32
_exptl_absorpt_coefficient_mu 0.073
_exptl_absorpt_correction_T_max 0.9946
_exptl_absorpt_correction_T_min 0.9802
_exptl_absorpt_correction_type integration
_exptl_crystal_colour colorless
_exptl_crystal_density_diffrn 1.164
_exptl_crystal_density_method 'not measured'
_exptl_crystal_description prismatic
_exptl_crystal_F_000 1952
_exptl_crystal_size_max 0.374
_exptl_crystal_size_mid 0.270
_exptl_crystal_size_min 0.160
_refine_diff_density_max 0.244
_refine_diff_density_min -0.153
_refine_diff_density_rms 0.037
_refine_ls_abs_structure_details 'Flack H D (1983), Acta Cryst. A39, 876-881'
_refine_ls_abs_structure_Flack 0.9(14)
_refine_ls_extinction_method none
_refine_ls_goodness_of_fit_ref 1.067
_refine_ls_hydrogen_treatment mixed
_refine_ls_matrix_type full
_refine_ls_number_parameters 162
_refine_ls_number_reflns 3171
_refine_ls_number_restraints 1
_refine_ls_restrained_S_all 1.067
_refine_ls_R_factor_all 0.0431
_refine_ls_R_factor_gt 0.0381
_refine_ls_shift/su_max 0.001
_refine_ls_shift/su_mean 0.000
_refine_ls_structure_factor_coef Fsqd
_refine_ls_weighting_details 'calc w=1/[\s^2^(Fo^2^)+(0.0568P)^2^+2.8764P] where P=(Fo^2^+2Fc^2^)/3'
_refine_ls_weighting_scheme calc
_refine_ls_wR_factor_gt 0.0982
_refine_ls_wR_factor_ref 0.1023
_reflns_number_gt 2878
_reflns_number_total 3171
_reflns_threshold_expression >2sigma(I)
_cod_data_source_file ol051365xsi20050610_091258.cif
_cod_data_source_block s37n
_cod_depositor_comments
;
The following automatic conversions were performed:

'_symmetry_cell_setting' value 'Orthorhombic' changed to
'orthorhombic' according to
/home/saulius/struct/CIF-dictionaries/cif_core.dic dictionary named
'cif_core.dic' version 2.4.1 from 2010-06-29.

Automatic conversion script
Id: cif_fix_values 1715 2011-07-08 13:25:40Z adriana 
;
_cod_original_sg_symbol_H-M Fdd2
_cod_database_code 1506654

loop_
_symmetry_equiv_pos_as_xyz
'x, y, z'
'-x, -y, z'
'x+1/4, -y+1/4, z+1/4'
'-x+1/4, y+1/4, z+1/4'
'x, y+1/2, z+1/2'
'-x, -y+1/2, z+1/2'
'x+1/4, -y+3/4, z+3/4'
'-x+1/4, y+3/4, z+3/4'
'x+1/2, y, z+1/2'
'-x+1/2, -y, z+1/2'
'x+3/4, -y+1/4, z+3/4'
'-x+3/4, y+1/4, z+3/4'
'x+1/2, y+1/2, z'
'-x+1/2, -y+1/2, z'
'x+3/4, -y+3/4, z+1/4'
'-x+3/4, y+3/4, z+1/4'

loop_
_atom_site_label
_atom_site_type_symbol
_atom_site_fract_x
_atom_site_fract_y
_atom_site_fract_z
_atom_site_U_iso_or_equiv
_atom_site_adp_type
_atom_site_occupancy
_atom_site_symmetry_multiplicity
_atom_site_calc_flag
_atom_site_refinement_flags
O1 O 0.49463(5) 0.09845(4) 0.46546(17) 0.0422(3) Uani 1 1 d .
N1 N 0.68771(6) 0.27962(4) -0.15211(18) 0.0342(3) Uani 1 1 d .
C1 C 0.52763(6) 0.12552(5) 0.36250(18) 0.0299(3) Uani 1 1 d .
C2 C 0.50000(6) 0.16483(5) 0.30097(18) 0.0284(3) Uani 1 1 d .
H2 H 0.4593 0.1720 0.3321 0.034 Uiso 1 1 calc R
C3 C 0.53137(6) 0.19362(4) 0.19453(17) 0.0254(3) Uani 1 1 d .
C4 C 0.59171(6) 0.18327(4) 0.14990(16) 0.0244(3) Uani 1 1 d .
C5 C 0.61968(6) 0.14375(5) 0.21107(18) 0.0282(3) Uani 1 1 d .
C6 C 0.58732(6) 0.11504(5) 0.31676(19) 0.0300(3) Uani 1 1 d .
H6 H 0.6061 0.0881 0.3581 0.036 Uiso 1 1 calc R
C7 C 0.50040(7) 0.23570(5) 0.1259(2) 0.0337(3) Uani 1 1 d .
H7A H 0.4580 0.2367 0.1643 0.051 Uiso 1 1 calc R
H7B H 0.5011 0.2346 0.0048 0.051 Uiso 1 1 calc R
H7C H 0.5219 0.2631 0.1641 0.051 Uiso 1 1 calc R
C8 C 0.68462(7) 0.13164(6) 0.1655(2) 0.0410(4) Uani 1 1 d .
H8A H 0.6906 0.1362 0.0466 0.062 Uiso 1 1 calc R
H8B H 0.6925 0.0996 0.1935 0.062 Uiso 1 1 calc R
H8C H 0.7128 0.1513 0.2269 0.062 Uiso 1 1 calc R
C9 C 0.62638(6) 0.21574(4) 0.04283(15) 0.0241(3) Uani 1 1 d .
C10 C 0.65585(7) 0.25326(5) 0.11564(19) 0.0303(3) Uani 1 1 d .
C11 C 0.68500(7) 0.28413(5) 0.0113(2) 0.0340(3) Uani 1 1 d .
H11 H 0.7041 0.3100 0.0598 0.041 Uiso 1 1 calc R
C12 C 0.66093(6) 0.24310(5) -0.21859(18) 0.0311(3) Uani 1 1 d .
H12 H 0.6636 0.2393 -0.3350 0.037 Uiso 1 1 calc R
C13 C 0.62924(6) 0.21020(5) -0.12885(17) 0.0259(3) Uani 1 1 d .
C14 C 0.65687(9) 0.26019(7) 0.3000(2) 0.0470(4) Uani 1 1 d .
H14A H 0.6796 0.2882 0.3261 0.071 Uiso 1 1 calc R
H14B H 0.6767 0.2340 0.3529 0.071 Uiso 1 1 calc R
H14C H 0.6150 0.2630 0.3411 0.071 Uiso 1 1 calc R
C15 C 0.59948(7) 0.17039(6) -0.2151(2) 0.0351(3) Uani 1 1 d .
H15A H 0.6205 0.1420 -0.1846 0.053 Uiso 1 1 calc R
H15B H 0.6020 0.1748 -0.3351 0.053 Uiso 1 1 calc R
H15C H 0.5566 0.1685 -0.1819 0.053 Uiso 1 1 calc R
H1 H 0.5196(11) 0.0730(8) 0.503(3) 0.060(6) Uiso 1 1 d .

loop_
_atom_site_aniso_label
_atom_site_aniso_U_11
_atom_site_aniso_U_22
_atom_site_aniso_U_33
_atom_site_aniso_U_23
_atom_site_aniso_U_13
_atom_site_aniso_U_12
O1 0.0277(5) 0.0442(6) 0.0546(7) 0.0274(6) 0.0080(5) 0.0028(5)
N1 0.0260(6) 0.0333(6) 0.0434(7) 0.0168(6) 0.0010(5) 0.0014(5)
C1 0.0272(7) 0.0309(7) 0.0314(7) 0.0083(6) 0.0011(6) -0.0020(5)
C2 0.0226(6) 0.0326(7) 0.0299(6) 0.0055(6) 0.0030(5) 0.0024(5)
C3 0.0267(6) 0.0247(6) 0.0248(6) 0.0019(5) -0.0006(5) 0.0030(5)
C4 0.0251(6) 0.0236(6) 0.0245(6) 0.0023(5) 0.0022(5) -0.0003(5)
C5 0.0250(6) 0.0294(7) 0.0303(7) 0.0066(6) 0.0030(5) 0.0032(5)
C6 0.0265(6) 0.0280(7) 0.0356(8) 0.0093(5) 0.0009(6) 0.0033(5)
C7 0.0328(7) 0.0311(7) 0.0373(8) 0.0100(6) 0.0062(6) 0.0084(6)
C8 0.0284(7) 0.0433(8) 0.0514(10) 0.0199(7) 0.0113(7) 0.0102(6)
C9 0.0222(6) 0.0242(6) 0.0258(7) 0.0048(5) 0.0019(5) 0.0023(5)
C10 0.0303(7) 0.0293(7) 0.0311(7) 0.0020(6) 0.0005(6) -0.0005(5)
C11 0.0295(7) 0.0263(6) 0.0462(9) 0.0061(6) -0.0002(6) -0.0025(5)
C12 0.0258(6) 0.0404(8) 0.0270(7) 0.0092(6) 0.0009(5) 0.0044(6)
C13 0.0210(6) 0.0289(7) 0.0277(7) 0.0039(5) 0.0008(5) 0.0044(5)
C14 0.0524(10) 0.0522(10) 0.0364(9) -0.0078(7) 0.0013(7) -0.0128(8)
C15 0.0337(7) 0.0390(8) 0.0325(7) -0.0048(6) -0.0008(6) -0.0006(6)

loop_
_atom_type_symbol
_atom_type_description
_atom_type_scat_dispersion_real
_atom_type_scat_dispersion_imag
_atom_type_scat_source
C C 0.0033 0.0016 'International Tables Vol C Tables 4.2.6.8 and 6.1.1.4'
H H 0.0000 0.0000 'International Tables Vol C Tables 4.2.6.8 and 6.1.1.4'
N N 0.0061 0.0033 'International Tables Vol C Tables 4.2.6.8 and 6.1.1.4'
O O 0.0106 0.0060 'International Tables Vol C Tables 4.2.6.8 and 6.1.1.4'

loop_
_geom_angle_atom_site_label_1
_geom_angle_atom_site_label_2
_geom_angle_atom_site_label_3
_geom_angle
C1 O1 H1 109.6(14)
C11 N1 C12 117.46(13)
O1 C1 C2 117.96(12)
O1 C1 C6 122.34(12)
C2 C1 C6 119.70(12)
C3 C2 C1 120.51(12)
C3 C2 H2 119.7
C1 C2 H2 119.7
C2 C3 C4 119.73(12)
C2 C3 C7 119.97(12)
C4 C3 C7 120.29(12)
C5 C4 C3 120.02(12)
C5 C4 C9 120.48(11)
C3 C4 C9 119.45(11)
C6 C5 C4 119.46(12)
C6 C5 C8 119.21(12)
C4 C5 C8 121.33(12)
C5 C6 C1 120.58(12)
C5 C6 H6 119.7
C1 C6 H6 119.7
C3 C7 H7A 109.5
C3 C7 H7B 109.5
H7A C7 H7B 109.5
C3 C7 H7C 109.5
H7A C7 H7C 109.5
H7B C7 H7C 109.5
C5 C8 H8A 109.5
C5 C8 H8B 109.5
H8A C8 H8B 109.5
C5 C8 H8C 109.5
H8A C8 H8C 109.5
H8B C8 H8C 109.5
C13 C9 C10 119.11(12)
C13 C9 C4 121.65(12)
C10 C9 C4 119.23(12)
C11 C10 C9 117.67(14)
C11 C10 C14 120.45(15)
C9 C10 C14 121.88(14)
N1 C11 C10 124.00(14)
N1 C11 H11 118.0
C10 C11 H11 118.0
N1 C12 C13 124.33(14)
N1 C12 H12 117.8
C13 C12 H12 117.8
C12 C13 C9 117.39(13)
C12 C13 C15 120.61(13)
C9 C13 C15 122.00(12)
C10 C14 H14A 109.5
C10 C14 H14B 109.5
H14A C14 H14B 109.5
C10 C14 H14C 109.5
H14A C14 H14C 109.5
H14B C14 H14C 109.5
C13 C15 H15A 109.5
C13 C15 H15B 109.5
H15A C15 H15B 109.5
C13 C15 H15C 109.5
H15A C15 H15C 109.5
H15B C15 H15C 109.5

loop_
_geom_bond_atom_site_label_1
_geom_bond_atom_site_label_2
_geom_bond_distance
O1 C1 1.3579(17)
O1 H1 0.97(2)
N1 C11 1.330(2)
N1 C12 1.332(2)
C1 C2 1.391(2)
C1 C6 1.394(2)
C2 C3 1.3869(19)
C2 H2 0.9500
C3 C4 1.4045(19)
C3 C7 1.5113(18)
C4 C5 1.3988(18)
C4 C9 1.4932(18)
C5 C6 1.3926(19)
C5 C8 1.5129(19)
C6 H6 0.9500
C7 H7A 0.9800
C7 H7B 0.9800
C7 H7C 0.9800
C8 H8A 0.9800
C8 H8B 0.9800
C8 H8C 0.9800
C9 C13 1.3996(18)
C9 C10 1.4031(19)
C10 C11 1.391(2)
C10 C14 1.505(2)
C11 H11 0.9500
C12 C13 1.3913(19)
C12 H12 0.9500
C13 C15 1.506(2)
C14 H14A 0.9800
C14 H14B 0.9800
C14 H14C 0.9800
C15 H15A 0.9800
C15 H15B 0.9800
C15 H15C 0.9800

loop_
_geom_hbond_atom_site_label_D
_geom_hbond_atom_site_label_H
_geom_hbond_atom_site_label_A
_geom_hbond_distance_DH
_geom_hbond_distance_HA
_geom_hbond_distance_DA
_geom_hbond_angle_DHA
_geom_hbond_site_symmetry_A
O1 H1 N1 0.97(2) 1.75(2) 2.7205(17) 172(2) 8_645

loop_
_geom_torsion_atom_site_label_1
_geom_torsion_atom_site_label_2
_geom_torsion_atom_site_label_3
_geom_torsion_atom_site_label_4
_geom_torsion
O1 C1 C2 C3 -179.62(14)
C6 C1 C2 C3 0.0(2)
C1 C2 C3 C4 -0.7(2)
C1 C2 C3 C7 178.78(14)
C2 C3 C4 C5 0.8(2)
C7 C3 C4 C5 -178.64(13)
C2 C3 C4 C9 -176.62(13)
C7 C3 C4 C9 3.9(2)
C3 C4 C5 C6 -0.3(2)
C9 C4 C5 C6 177.10(13)
C3 C4 C5 C8 -179.96(15)
C9 C4 C5 C8 -2.6(2)
C4 C5 C6 C1 -0.4(2)
C8 C5 C6 C1 179.31(16)
O1 C1 C6 C5 -179.88(14)
C2 C1 C6 C5 0.5(2)
C5 C4 C9 C13 87.62(17)
C3 C4 C9 C13 -94.97(16)
C5 C4 C9 C10 -93.66(16)
C3 C4 C9 C10 83.75(17)
C13 C9 C10 C11 2.1(2)
C4 C9 C10 C11 -176.67(12)
C13 C9 C10 C14 -177.36(15)
C4 C9 C10 C14 3.9(2)
C12 N1 C11 C10 -0.3(2)
C9 C10 C11 N1 -1.6(2)
C14 C10 C11 N1 177.88(16)
C11 N1 C12 C13 1.6(2)
N1 C12 C13 C9 -1.1(2)
N1 C12 C13 C15 178.96(13)
C10 C9 C13 C12 -0.88(19)
C4 C9 C13 C12 177.85(11)
C10 C9 C13 C15 179.10(13)
C4 C9 C13 C15 -2.18(19)

loop_
_cod_related_entry_id
_cod_related_entry_database
_cod_related_entry_code
1 ChemSpider 30651738
